data_9011949
loop_
_publ_author_name
'Pertlik, F.'

_publ_section_title
;
 Die kristallstruktur von poughit, Fe2[TeO3]2[SO4]*3H2O
;
_journal_name_full 'Tschermaks Mineralogische und Petrographische Mitteilungen'
_journal_page_first 279
_journal_page_last 290
_journal_volume 15
_journal_year 1971
_chemical_compound_source Synthetic
_chemical_formula_sum 'Fe2 H6 O13 S Te2'
_chemical_name_mineral Poughite
_space_group_IT_number 33
_symmetry_space_group_name_Hall 'P -2bc 2a'
_symmetry_space_group_name_H-M 'P 21 n b'
_cell_angle_alpha 90
_cell_angle_beta 90
_cell_angle_gamma 90
_cell_formula_units_Z 4
_cell_length_a 9.66
_cell_length_b 14.20
_cell_length_c 7.86
_cell_volume 1078.172
_database_code_amcsd 0015638
_exptl_crystal_density_diffrn 3.776
_cod_original_formula_sum 'Fe2 Te2 S O13 H6'
_cod_database_code 9011949

loop_
_space_group_symop_operation_xyz
x,y,z
x,1/2+y,1/2-z
1/2+x,1/2-y,1/2+z
1/2+x,-y,-z

loop_
_atom_site_label
_atom_site_fract_x
_atom_site_fract_y
_atom_site_fract_z
_atom_site_U_iso_or_equiv
_atom_site_type_symbol
_atom_site_attached_hydrogens
Fe1 0.78892 0.01447 0.06274 0.00431 Fe 0
Fe2 0.80544 0.46472 0.04587 0.00279 Fe 0
Te1 0.50000 0.39958 0.21977 0.01051 Te 0
Te2 0.07922 0.09154 0.21352 0.01077 Te 0
S 0.71660 0.17320 0.33510 0.00595 S 0
O3 0.91820 0.01660 0.25060 0.00393 O 0
Wat1 0.90250 0.33460 0.07830 -0.00532 O 2
Wat2 0.37390 0.11730 0.01240 0.00735 O 2
O4 0.68410 0.43830 0.27620 -0.00203 O 0
O5 0.43680 0.01670 0.34670 0.03470 O 0
O6 0.15470 0.10770 0.43390 0.00013 O 0
O7 0.44670 0.42550 0.46040 -0.00418 O 0
O8 0.16620 0.48400 0.37220 -0.01127 O 0
O9 0.72700 0.09910 0.46280 0.02102 O 0
O10 0.68910 0.13080 0.16210 0.01013 O 0
O11 0.84780 0.22590 0.33980 -0.00861 O 0
O12 0.60230 0.23600 0.39470 -0.00038 O 0
Wat13 0.21290 0.28020 0.29210 0.04091 O 2

loop_
_cod_changelog_entry_id
_cod_changelog_entry_author
_cod_changelog_entry_date
_cod_changelog_entry_text
1
;cod-tools version 3.8.0
Id: cif_guess_AMCSD_atom_types 9574 2023-05-10 09:00:05Z saulius
;
2023-05-10T18:53:42+03:00
;Derived atom types and hydrogen counts
from atom names that follow the AMCSD naming convention
(Wat == water, O-H == hydroxyl).
;

loop_
_cod_related_entry_id
_cod_related_entry_database
_cod_related_entry_code
1 AMCSD 0015638
